data_4505545
loop_
_publ_author_name
'Hou, Yu'
'Rodriguez, Mark A.'
'Nyman, May'

_publ_section_title
;
 Cation-Bonding and Protonation of the Fe4-Square Cluster
;
_journal_issue 3
_journal_name_full 'Crystal Growth &amp; Design'
_journal_page_first 1422
_journal_paper_doi 10.1021/cg2015397
_journal_volume 12
_journal_year 2012
_chemical_formula_sum 'C26 H33 Fe4 La N4 O36'
_chemical_formula_weight 1339.87
_chemical_name_common 'lanthanum iron(4) dioxo di-HPDTA diacetate'
_chemical_name_systematic
;
 ?
;
_space_group_IT_number 9
_symmetry_cell_setting monoclinic
_symmetry_space_group_name_Hall 'C -2yc'
_symmetry_space_group_name_H-M 'C 1 c 1'
_atom_sites_solution_hydrogens geom
_atom_sites_solution_primary direct
_atom_sites_solution_secondary difmap
_audit_creation_method SHELXL-97
_cell_angle_alpha 90.00
_cell_angle_beta 99.440(3)
_cell_angle_gamma 90.00
_cell_formula_units_Z 4
_cell_length_a 21.074(3)
_cell_length_b 11.1217(14)
_cell_length_c 21.507(3)
_cell_measurement_reflns_used 1232
_cell_measurement_temperature 150(2)
_cell_volume 4972.5(12)
_computing_cell_refinement 'SMART 5.054 (Bruker, 1998)'
_computing_data_collection 'SMART 5.054 (Bruker, 1998)'
_computing_data_reduction 'SAINT 6.02 (Bruker, 2001)'
_computing_molecular_graphics 'SHELXTL 5.1  (Bruker, 1998)'
_computing_publication_material 'SHELXTL 5.1  (Bruker, 1998)'
_computing_structure_refinement 'SHELXL-97 (Sheldrick, 1997)'
_computing_structure_solution 'SHELXTL 5.1  (Bruker, 1998'
_diffrn_ambient_temperature 150(2)
_diffrn_detector 'CCD area detector'
_diffrn_detector_area_resol_mean 83.33
_diffrn_detector_type 'Bruker APEXII'
_diffrn_measured_fraction_theta_full 0.972
_diffrn_measured_fraction_theta_max 0.972
_diffrn_measurement_details '0.5 degree frames measured for 1 seconds each'
_diffrn_measurement_device 'three-circle goniometer with fixed chi'
_diffrn_measurement_device_type 'Bruker Platform goniometer'
_diffrn_measurement_method 'phi scans'
_diffrn_radiation_monochromator 'Si 1 1 1 and 3 1 1'
_diffrn_radiation_source synchrotron
_diffrn_radiation_type synchrotron
_diffrn_radiation_wavelength 0.41228
_diffrn_reflns_av_R_equivalents 0.0897
_diffrn_reflns_av_sigmaI/netI 0.0943
_diffrn_reflns_limit_h_max 30
_diffrn_reflns_limit_h_min -24
_diffrn_reflns_limit_k_max 13
_diffrn_reflns_limit_k_min -15
_diffrn_reflns_limit_l_max 30
_diffrn_reflns_limit_l_min -31
_diffrn_reflns_number 51760
_diffrn_reflns_theta_full 30.90
_diffrn_reflns_theta_max 30.90
_diffrn_reflns_theta_min 1.92
_exptl_absorpt_coefficient_mu 2.086
_exptl_absorpt_correction_T_max 0.9896
_exptl_absorpt_correction_T_min 0.9401
_exptl_absorpt_correction_type empirical
_exptl_absorpt_process_details 'Bruker 2000'
_exptl_crystal_colour green
_exptl_crystal_density_diffrn 1.790
_exptl_crystal_density_method 'not measured'
_exptl_crystal_description flake
_exptl_crystal_F_000 2664
_exptl_crystal_size_max 0.03
_exptl_crystal_size_mid 0.03
_exptl_crystal_size_min 0.01
_refine_diff_density_max 3.607
_refine_diff_density_min -2.049
_refine_diff_density_rms 0.270
_refine_ls_abs_structure_details 'Flack H D (1983), Acta Cryst. A39, 876-881'
_refine_ls_abs_structure_Flack 0.00(8)
_refine_ls_extinction_method none
_refine_ls_goodness_of_fit_ref 0.994
_refine_ls_hydrogen_treatment mixed
_refine_ls_matrix_type full
_refine_ls_number_parameters 642
_refine_ls_number_reflns 14379
_refine_ls_number_restraints 4
_refine_ls_restrained_S_all 0.994
_refine_ls_R_factor_all 0.1114
_refine_ls_R_factor_gt 0.0821
_refine_ls_shift/su_max 0.002
_refine_ls_shift/su_mean 0.000
_refine_ls_structure_factor_coef Fsqd
_refine_ls_weighting_details 'calc w=1/[\s^2^(Fo^2^)+(0.1482P)^2^+26.4901P] where P=(Fo^2^+2Fc^2^)/3'
_refine_ls_weighting_scheme calc
_refine_ls_wR_factor_gt 0.2154
_refine_ls_wR_factor_ref 0.2343
_reflns_number_gt 10445
_reflns_number_total 14379
_reflns_threshold_expression >2sigma(I)
_cod_data_source_file cg2015397_si_005.cif
_cod_data_source_block 0888_cc
_cod_original_cell_volume 4972.5(11)
_cod_original_sg_symbol_Hall 'C 2yc'
_cod_original_sg_symbol_H-M 'C c'
_cod_database_code 4505545

loop_
_symmetry_equiv_pos_as_xyz
'x, y, z'
'x, -y, z+1/2'
'x+1/2, y+1/2, z'
'x+1/2, -y+1/2, z+1/2'

loop_
_atom_site_label
_atom_site_type_symbol
_atom_site_fract_x
_atom_site_fract_y
_atom_site_fract_z
_atom_site_U_iso_or_equiv
_atom_site_adp_type
_atom_site_occupancy
_atom_site_symmetry_multiplicity
_atom_site_calc_flag
_atom_site_refinement_flags
La1 La -0.02332(2) 0.62506(4) 0.77238(3) 0.02880(14) Uani 1 1 d .
Fe1 Fe -0.05453(6) 0.12820(11) 0.81829(6) 0.0206(2) Uani 1 1 d .
Fe2 Fe 0.11395(6) 0.12015(12) 0.68134(6) 0.0235(3) Uani 1 1 d .
Fe3 Fe -0.05142(6) 0.10383(11) 0.64913(6) 0.0209(2) Uani 1 1 d .
Fe4 Fe 0.10691(6) 0.12453(11) 0.85200(6) 0.0221(3) Uani 1 1 d .
O1 O 0.1510(3) 0.1147(6) 0.7747(3) 0.0231(13) Uani 1 1 d .
O2 O -0.0950(3) 0.1031(5) 0.7261(3) 0.0173(11) Uani 1 1 d .
O3 O -0.0205(3) 0.1091(7) 0.5655(3) 0.0330(15) Uani 1 1 d .
O4 O 0.0864(4) 0.1374(8) 0.5869(4) 0.0385(18) Uani 1 1 d .
O5 O 0.0767(3) 0.1498(7) 0.9367(3) 0.0300(14) Uani 1 1 d .
O6 O 0.0295(3) 0.0923(7) 0.6973(3) 0.0307(15) Uani 1 1 d D
O7 O 0.0260(3) 0.0745(7) 0.8093(3) 0.0282(14) Uani 1 1 d D
H7 H 0.014(4) 0.098(11) 0.7634(14) 0.04(4) Uiso 1 1 d D
O8 O -0.0566(3) 0.3015(6) 0.7990(3) 0.0281(14) Uani 1 1 d .
O9 O 0.1112(3) 0.3063(6) 0.8471(3) 0.0294(14) Uani 1 1 d .
N2 N 0.2059(4) 0.1576(7) 0.9002(4) 0.0261(16) Uani 1 1 d .
N4 N 0.2158(4) 0.1432(7) 0.6712(5) 0.0310(19) Uani 1 1 d .
N3 N -0.1517(3) 0.1077(7) 0.5993(4) 0.0212(14) Uani 1 1 d .
O13 O 0.1405(3) -0.0500(7) 0.6651(4) 0.0376(17) Uani 1 1 d .
O14 O -0.0888(3) -0.0285(5) 0.8462(3) 0.0241(12) Uani 1 1 d .
O15 O -0.0725(3) -0.0758(6) 0.6355(3) 0.0261(13) Uani 1 1 d .
O16 O -0.0294(4) 0.1716(8) 0.9121(3) 0.0368(16) Uani 1 1 d .
N1 N -0.1555(3) 0.1693(7) 0.8244(3) 0.0196(13) Uani 1 1 d .
O18 O 0.1406(3) -0.0419(6) 0.8844(3) 0.0301(14) Uani 1 1 d .
O19 O -0.1296(4) 0.4224(8) 0.5861(4) 0.049(2) Uani 1 1 d .
C1 C -0.1945(4) 0.1243(8) 0.7650(4) 0.0207(17) Uani 1 1 d .
H1A H -0.2361 0.1637 0.7579 0.025 Uiso 1 1 calc R
H1B H -0.2013 0.0384 0.7680 0.025 Uiso 1 1 calc R
O20 O -0.0677(3) 0.2827(6) 0.6393(3) 0.0277(14) Uani 1 1 d .
C2 C 0.2469(5) 0.1334(9) 0.8531(6) 0.033(2) Uani 1 1 d .
H2A H 0.2591 0.0493 0.8552 0.039 Uiso 1 1 calc R
H2B H 0.2859 0.1810 0.8626 0.039 Uiso 1 1 calc R
C3 C -0.1173(5) 0.3175(8) 0.5991(5) 0.0282(19) Uani 1 1 d .
C4 C 0.2135(5) 0.1626(9) 0.7877(5) 0.0306(19) Uiso 1 1 d .
H4 H 0.2101 0.2503 0.7840 0.037 Uiso 1 1 calc .
O21 O 0.1226(3) 0.3025(7) 0.6861(4) 0.0337(16) Uani 1 1 d .
C5 C -0.1922(4) 0.0980(10) 0.6501(5) 0.031(2) Uani 1 1 d .
H5A H -0.2017 0.0140 0.6567 0.037 Uiso 1 1 calc R
H5B H -0.2327 0.1396 0.6370 0.037 Uiso 1 1 calc R
C6 C 0.2511(5) 0.1173(12) 0.7362(7) 0.044(3) Uani 1 1 d .
H6A H 0.2929 0.1560 0.7418 0.053 Uiso 1 1 calc R
H6B H 0.2580 0.0313 0.7410 0.053 Uiso 1 1 calc R
C7 C -0.1716(5) 0.1004(8) 0.8790(5) 0.0269(19) Uani 1 1 d .
H7A H -0.2175 0.0864 0.8739 0.032 Uiso 1 1 calc R
H7B H -0.1584 0.1447 0.9178 0.032 Uiso 1 1 calc R
C8 C -0.1592(4) 0.3024(9) 0.8316(5) 0.028(2) Uani 1 1 d .
H8A H -0.1551 0.3225 0.8760 0.034 Uiso 1 1 calc R
H8B H -0.2009 0.3307 0.8107 0.034 Uiso 1 1 calc R
O22 O -0.1015(4) 0.6073(6) 0.6693(4) 0.0361(17) Uani 1 1 d .
O23 O -0.1489(4) -0.1033(7) 0.9130(4) 0.0385(17) Uani 1 1 d .
O24 O -0.1117(3) 0.4728(6) 0.7888(4) 0.0352(16) Uani 1 1 d .
O25 O 0.0220(3) 0.7483(7) 0.6890(4) 0.0349(16) Uani 1 1 d .
O26 O 0.1709(4) 0.4708(7) 0.8751(5) 0.046(2) Uani 1 1 d .
O27 O -0.0954(3) 0.8143(6) 0.7479(4) 0.0308(15) Uani 1 1 d .
O28 O 0.0298(3) 0.8104(7) 0.8328(4) 0.0381(17) Uani 1 1 d .
C9 C -0.1588(4) -0.0013(9) 0.5595(5) 0.0284(18) Uani 1 1 d .
H9A H -0.1425 0.0144 0.5206 0.034 Uiso 1 1 calc R
H9B H -0.2040 -0.0221 0.5487 0.034 Uiso 1 1 calc R
O29 O 0.0132(3) 0.4483(7) 0.7095(4) 0.0404(18) Uani 1 1 d .
O30 O 0.0958(4) 0.6122(8) 0.7860(5) 0.046(2) Uani 1 1 d .
O31 O 0.0210(3) 0.4940(7) 0.8677(4) 0.0372(16) Uani 1 1 d .
C10 C -0.1348(4) -0.0213(8) 0.8811(4) 0.0261(18) Uani 1 1 d .
O32 O -0.0852(4) 0.6826(7) 0.8658(4) 0.0375(16) Uani 1 1 d .
C11 C -0.1062(4) 0.3653(8) 0.8034(5) 0.0271(18) Uani 1 1 d .
C12 C -0.1223(5) -0.1054(8) 0.5939(5) 0.031(2) Uani 1 1 d .
O33 O -0.1368(4) -0.2091(7) 0.5831(4) 0.0415(18) Uani 1 1 d .
C13 C -0.1594(5) 0.2210(8) 0.5651(4) 0.0281(18) Uani 1 1 d .
H13A H -0.2041 0.2462 0.5602 0.034 Uiso 1 1 calc R
H13B H -0.1485 0.2097 0.5234 0.034 Uiso 1 1 calc R
C14 C 0.2091(5) 0.2840(10) 0.9213(5) 0.034(2) Uani 1 1 d .
H14A H 0.2524 0.3144 0.9224 0.041 Uiso 1 1 calc R
H14B H 0.1988 0.2888 0.9635 0.041 Uiso 1 1 calc R
C15 C 0.0335(5) 0.1321(10) 0.5505(5) 0.034(2) Uani 1 1 d .
C16 C 0.1618(5) 0.3610(9) 0.8767(6) 0.034(2) Uani 1 1 d .
C17 C 0.2185(5) 0.0724(9) 0.9532(5) 0.034(2) Uani 1 1 d .
H17A H 0.2007 0.1027 0.9889 0.041 Uiso 1 1 calc R
H17B H 0.2645 0.0616 0.9661 0.041 Uiso 1 1 calc R
O34 O 0.2047(5) -0.1410(7) 0.9616(5) 0.054(3) Uani 1 1 d .
O35 O 0.2027(5) -0.1612(9) 0.6113(6) 0.059(3) Uani 1 1 d .
O36 O 0.1855(5) 0.4629(9) 0.6808(6) 0.065(3) Uani 1 1 d .
C18 C 0.1731(5) 0.3517(9) 0.6749(7) 0.042(3) Uani 1 1 d .
C19 C 0.0325(6) 0.1488(14) 0.4799(6) 0.048(3) Uani 1 1 d .
H19A H 0.0323 0.2331 0.4702 0.073 Uiso 1 1 calc R
H19B H -0.0055 0.1119 0.4570 0.073 Uiso 1 1 calc R
H19C H 0.0699 0.1119 0.4680 0.073 Uiso 1 1 calc R
C20 C 0.1869(5) -0.0475(9) 0.9310(5) 0.035(2) Uani 1 1 d .
C21 C 0.0188(6) 0.1945(12) 1.0182(5) 0.041(3) Uani 1 1 d .
H21A H -0.0229 0.1736 1.0274 0.062 Uiso 1 1 calc R
H21B H 0.0271 0.2781 1.0272 0.062 Uiso 1 1 calc R
H21C H 0.0510 0.1467 1.0437 0.062 Uiso 1 1 calc R
C22 C 0.2213(5) 0.2666(11) 0.6507(7) 0.048(3) Uani 1 1 d .
H22A H 0.2143 0.2689 0.6050 0.057 Uiso 1 1 calc R
H22B H 0.2646 0.2951 0.6657 0.057 Uiso 1 1 calc R
C23 C 0.1885(5) -0.0643(10) 0.6348(6) 0.038(2) Uani 1 1 d .
C24 C 0.2288(5) 0.0510(11) 0.6275(7) 0.043(3) Uani 1 1 d .
H24A H 0.2742 0.0312 0.6353 0.052 Uiso 1 1 calc R
H24B H 0.2181 0.0810 0.5847 0.052 Uiso 1 1 calc R
O37 O 0.1714(4) 0.8144(7) 0.7783(4) 0.0393(17) Uani 1 1 d .
C25 C 0.0208(4) 0.1714(8) 0.9505(4) 0.0256(17) Uani 1 1 d .
C26 C -0.1584(4) 0.1513(9) 0.7107(4) 0.0231(17) Uani 1 1 d .
H26 H -0.1556 0.2386 0.7057 0.028 Uiso 1 1 calc .
O38 O 0.3382(6) 0.1512(12) 0.4803(6) 0.074(3) Uani 1 1 d .
O39 O 0.1177(5) 0.6599(9) 0.6342(6) 0.062(3) Uani 1 1 d .
O40 O 0.9346(7) 0.5110(12) 0.9585(6) 0.081(3) Uani 1 1 d .

loop_
_atom_site_aniso_label
_atom_site_aniso_U_11
_atom_site_aniso_U_22
_atom_site_aniso_U_33
_atom_site_aniso_U_23
_atom_site_aniso_U_13
_atom_site_aniso_U_12
La1 0.0155(2) 0.0239(2) 0.0476(3) 0.0021(3) 0.00701(18) 0.0008(2)
Fe1 0.0108(5) 0.0219(6) 0.0300(6) -0.0004(5) 0.0062(4) 0.0009(4)
Fe2 0.0109(5) 0.0289(7) 0.0330(7) 0.0032(5) 0.0101(5) 0.0033(5)
Fe3 0.0092(5) 0.0227(6) 0.0323(6) 0.0012(5) 0.0081(4) 0.0017(4)
Fe4 0.0097(5) 0.0265(6) 0.0304(7) -0.0012(5) 0.0040(4) 0.0001(4)
O1 0.009(3) 0.025(3) 0.036(4) 0.003(2) 0.003(2) 0.003(2)
O2 0.007(2) 0.014(2) 0.032(3) 0.004(2) 0.006(2) -0.0009(19)
O3 0.021(3) 0.047(4) 0.032(4) 0.005(3) 0.010(3) 0.000(3)
O4 0.026(4) 0.055(5) 0.037(4) 0.015(3) 0.013(3) 0.006(3)
O5 0.015(3) 0.042(4) 0.034(4) -0.007(3) 0.005(2) -0.001(3)
O6 0.010(3) 0.051(4) 0.034(4) 0.002(3) 0.010(2) -0.006(3)
O7 0.016(3) 0.037(4) 0.031(3) -0.002(3) 0.006(2) -0.006(3)
O8 0.015(3) 0.028(3) 0.045(4) -0.002(3) 0.017(3) -0.006(2)
O9 0.016(3) 0.026(3) 0.046(4) -0.002(3) 0.005(3) 0.003(2)
N2 0.013(3) 0.027(4) 0.038(4) 0.001(3) 0.003(3) -0.003(3)
N4 0.021(4) 0.022(4) 0.055(6) 0.006(3) 0.022(4) 0.001(3)
N3 0.011(3) 0.027(4) 0.026(4) -0.003(3) 0.006(3) 0.003(3)
O13 0.022(3) 0.034(4) 0.062(5) -0.003(3) 0.023(3) 0.005(3)
O14 0.018(3) 0.015(3) 0.044(4) 0.000(2) 0.017(2) -0.002(2)
O15 0.019(3) 0.022(3) 0.040(4) 0.004(3) 0.010(2) 0.003(2)
O16 0.029(4) 0.060(5) 0.022(3) -0.003(3) 0.006(3) -0.002(3)
N1 0.006(3) 0.025(3) 0.029(4) 0.001(3) 0.006(2) -0.005(2)
O18 0.023(3) 0.031(3) 0.037(4) 0.002(3) 0.005(3) -0.002(3)
O19 0.047(5) 0.036(4) 0.059(5) 0.006(4) -0.002(4) -0.001(4)
C1 0.014(4) 0.022(4) 0.029(5) -0.001(3) 0.011(3) 0.004(3)
O20 0.023(3) 0.019(3) 0.042(4) 0.003(3) 0.006(3) -0.004(2)
C2 0.017(4) 0.028(5) 0.054(6) 0.001(4) 0.011(4) -0.002(3)
C3 0.029(5) 0.020(4) 0.035(5) 0.000(3) 0.006(4) 0.002(3)
O21 0.013(3) 0.029(3) 0.062(5) 0.012(3) 0.015(3) 0.007(2)
C5 0.010(3) 0.057(6) 0.027(4) 0.003(4) 0.006(3) -0.003(4)
C6 0.009(4) 0.065(8) 0.063(7) -0.004(6) 0.017(4) 0.000(4)
C7 0.018(4) 0.022(4) 0.044(6) 0.001(4) 0.018(4) -0.004(3)
C8 0.006(3) 0.028(4) 0.053(6) -0.005(4) 0.009(3) 0.001(3)
O22 0.023(3) 0.022(3) 0.064(5) -0.008(3) 0.007(3) -0.002(3)
O23 0.035(4) 0.030(4) 0.054(5) 0.011(3) 0.014(3) -0.002(3)
O24 0.026(3) 0.017(3) 0.062(5) 0.002(3) 0.005(3) -0.001(3)
O25 0.021(3) 0.028(3) 0.056(5) 0.009(3) 0.010(3) 0.002(3)
O26 0.030(4) 0.020(3) 0.082(6) 0.003(3) -0.005(4) 0.005(3)
O27 0.023(3) 0.012(3) 0.059(5) 0.003(3) 0.013(3) 0.003(2)
O28 0.021(3) 0.039(4) 0.055(5) -0.002(3) 0.008(3) -0.005(3)
C9 0.020(4) 0.027(4) 0.037(5) -0.008(4) 0.001(3) 0.000(3)
O29 0.019(3) 0.026(3) 0.078(6) -0.011(4) 0.014(3) 0.007(3)
O30 0.032(4) 0.049(5) 0.062(6) 0.004(4) 0.016(4) -0.018(4)
O31 0.022(3) 0.039(4) 0.051(4) 0.009(3) 0.006(3) 0.012(3)
C10 0.021(4) 0.028(4) 0.031(5) -0.008(3) 0.010(3) -0.004(3)
O32 0.031(4) 0.030(4) 0.056(5) 0.001(3) 0.019(3) -0.001(3)
C11 0.016(4) 0.023(4) 0.044(5) -0.003(3) 0.010(3) -0.001(3)
C12 0.031(5) 0.022(4) 0.045(6) 0.000(4) 0.019(4) 0.003(4)
O33 0.038(4) 0.026(4) 0.060(5) -0.001(3) 0.006(4) 0.003(3)
C13 0.031(5) 0.026(4) 0.028(5) -0.002(3) 0.004(3) 0.005(4)
C14 0.027(5) 0.033(5) 0.037(5) -0.004(4) -0.013(4) -0.006(4)
C15 0.026(5) 0.038(5) 0.041(6) 0.006(4) 0.016(4) 0.006(4)
C16 0.021(4) 0.032(5) 0.045(6) -0.003(4) 0.000(4) 0.006(4)
C17 0.034(5) 0.024(5) 0.039(5) 0.002(4) -0.013(4) 0.002(4)
O34 0.060(6) 0.022(4) 0.076(7) 0.011(4) -0.002(5) 0.008(4)
O35 0.048(5) 0.037(4) 0.102(8) -0.005(5) 0.045(5) 0.005(4)
O36 0.046(5) 0.034(5) 0.114(9) 0.017(5) 0.011(5) -0.001(4)
C18 0.021(4) 0.021(4) 0.090(9) 0.020(5) 0.022(5) 0.012(4)
C19 0.034(6) 0.078(9) 0.036(6) 0.013(6) 0.015(5) 0.004(6)
C20 0.030(5) 0.026(5) 0.050(6) -0.008(4) 0.012(4) -0.007(4)
C21 0.038(6) 0.057(7) 0.031(5) -0.011(5) 0.015(4) 0.000(5)
C22 0.019(4) 0.039(6) 0.092(10) 0.026(6) 0.030(5) 0.008(4)
C23 0.028(5) 0.028(5) 0.065(7) -0.004(5) 0.027(5) 0.000(4)
C24 0.019(4) 0.043(6) 0.076(8) -0.003(5) 0.031(5) -0.005(4)
O37 0.029(4) 0.034(4) 0.056(5) -0.001(3) 0.012(3) -0.002(3)
C25 0.024(4) 0.022(4) 0.032(5) 0.003(3) 0.008(3) 0.000(3)
C26 0.011(3) 0.030(4) 0.029(5) 0.001(3) 0.005(3) 0.004(3)
O38 0.071(8) 0.089(8) 0.063(7) -0.002(6) 0.011(6) -0.035(7)
O39 0.043(5) 0.052(5) 0.101(8) 0.020(5) 0.044(5) 0.014(4)
O40 0.103(10) 0.069(8) 0.069(7) 0.020(6) 0.012(6) -0.001(7)

loop_
_atom_type_symbol
_atom_type_description
_atom_type_scat_dispersion_real
_atom_type_scat_dispersion_imag
_atom_type_scat_source
C C 0.0033 0.0016 'International Tables Vol C Tables 4.2.6.8 and 6.1.1.4'
H H 0.0000 0.0000 'International Tables Vol C Tables 4.2.6.8 and 6.1.1.4'
N N 0.0061 0.0033 'International Tables Vol C Tables 4.2.6.8 and 6.1.1.4'
O O 0.0106 0.0060 'International Tables Vol C Tables 4.2.6.8 and 6.1.1.4'
Fe Fe 0.3463 0.8444 'International Tables Vol C Tables 4.2.6.8 and 6.1.1.4'
La La -0.2871 2.4523 'International Tables Vol C Tables 4.2.6.8 and 6.1.1.4'

loop_
_geom_angle_atom_site_label_1
_geom_angle_atom_site_label_2
_geom_angle_atom_site_label_3
_geom_angle
O30 La1 O22 126.6(3)
O30 La1 O25 68.1(3)
O22 La1 O25 72.2(2)
O30 La1 O31 69.2(3)
O22 La1 O31 138.7(2)
O25 La1 O31 137.3(2)
O30 La1 O29 68.6(3)
O22 La1 O29 71.9(2)
O25 La1 O29 82.1(3)
O31 La1 O29 83.4(3)
O30 La1 O24 133.1(3)
O22 La1 O24 71.9(3)
O25 La1 O24 143.7(3)
O31 La1 O24 72.2(2)
O29 La1 O24 81.7(2)
O30 La1 O28 69.0(3)
O22 La1 O28 131.6(2)
O25 La1 O28 75.3(3)
O31 La1 O28 88.9(3)
O29 La1 O28 136.8(2)
O24 La1 O28 135.6(3)
O30 La1 O27 128.1(2)
O22 La1 O27 67.2(2)
O25 La1 O27 72.4(2)
O31 La1 O27 138.3(2)
O29 La1 O27 136.7(3)
O24 La1 O27 98.5(2)
O28 La1 O27 69.3(2)
O30 La1 O32 122.6(3)
O22 La1 O32 110.5(3)
O25 La1 O32 133.5(2)
O31 La1 O32 72.0(2)
O29 La1 O32 144.1(3)
O24 La1 O32 66.4(2)
O28 La1 O32 69.7(2)
O27 La1 O32 67.3(2)
O7 Fe1 O8 106.6(3)
O7 Fe1 O14 97.6(3)
O8 Fe1 O14 155.8(3)
O7 Fe1 O2 95.7(3)
O8 Fe1 O2 86.5(3)
O14 Fe1 O2 93.3(3)
O7 Fe1 O16 94.9(3)
O8 Fe1 O16 88.3(3)
O14 Fe1 O16 87.6(3)
O2 Fe1 O16 169.2(3)
O7 Fe1 N1 172.5(3)
O8 Fe1 N1 79.7(3)
O14 Fe1 N1 76.4(3)
O2 Fe1 N1 80.4(2)
O16 Fe1 N1 89.3(3)
O6 Fe2 O13 100.0(3)
O6 Fe2 O4 94.2(3)
O13 Fe2 O4 87.6(3)
O6 Fe2 O1 92.1(3)
O13 Fe2 O1 94.0(3)
O4 Fe2 O1 173.1(3)
O6 Fe2 O21 103.4(3)
O13 Fe2 O21 156.4(3)
O4 Fe2 O21 88.0(3)
O1 Fe2 O21 87.9(3)
O6 Fe2 N4 174.5(3)
O13 Fe2 N4 77.9(3)
O4 Fe2 N4 90.7(3)
O1 Fe2 N4 83.1(3)
O21 Fe2 N4 79.0(3)
O6 Fe3 O3 95.6(3)
O6 Fe3 O2 92.4(3)
O3 Fe3 O2 171.9(3)
O6 Fe3 O20 104.6(3)
O3 Fe3 O20 87.2(3)
O2 Fe3 O20 89.9(3)
O6 Fe3 O15 99.8(3)
O3 Fe3 O15 89.7(3)
O2 Fe3 O15 89.8(2)
O20 Fe3 O15 155.6(3)
O6 Fe3 N3 174.2(3)
O3 Fe3 N3 89.5(3)
O2 Fe3 N3 82.5(3)
O20 Fe3 N3 78.4(3)
O15 Fe3 N3 77.4(3)
O7 Fe4 O9 108.3(3)
O7 Fe4 O1 94.8(3)
O9 Fe4 O1 88.9(3)
O7 Fe4 O5 94.9(3)
O9 Fe4 O5 86.1(3)
O1 Fe4 O5 170.1(3)
O7 Fe4 O18 97.7(3)
O9 Fe4 O18 153.8(3)
O1 Fe4 O18 92.9(3)
O5 Fe4 O18 87.9(3)
O7 Fe4 N2 172.2(3)
O9 Fe4 N2 79.1(3)
O1 Fe4 N2 82.5(3)
O5 Fe4 N2 88.1(3)
O18 Fe4 N2 75.2(3)
C4 O1 Fe2 112.3(6)
C4 O1 Fe4 110.8(6)
Fe2 O1 Fe4 130.8(3)
C26 O2 Fe3 110.0(5)
C26 O2 Fe1 113.5(5)
Fe3 O2 Fe1 128.4(3)
C15 O3 Fe3 132.4(7)
C15 O4 Fe2 134.4(7)
C25 O5 Fe4 131.5(6)
Fe3 O6 Fe2 134.1(4)
Fe1 O7 Fe4 129.1(4)
C11 O8 Fe1 121.2(6)
C16 O9 Fe4 118.7(6)
C2 N2 C14 112.8(8)
C2 N2 C17 111.5(8)
C14 N2 C17 112.4(8)
C2 N2 Fe4 105.4(6)
C14 N2 Fe4 107.2(6)
C17 N2 Fe4 107.0(6)
C24 N4 C22 116.1(10)
C24 N4 C6 110.6(9)
C22 N4 C6 114.3(10)
C24 N4 Fe2 105.8(6)
C22 N4 Fe2 105.4(6)
C6 N4 Fe2 103.1(6)
C13 N3 C9 115.2(7)
C13 N3 C5 113.7(7)
C9 N3 C5 110.4(8)
C13 N3 Fe3 106.3(5)
C9 N3 Fe3 105.2(5)
C5 N3 Fe3 105.1(5)
C23 O13 Fe2 117.5(7)
C10 O14 Fe1 116.7(6)
C12 O15 Fe3 118.2(6)
C25 O16 Fe1 135.5(7)
C7 N1 C1 109.8(7)
C7 N1 C8 114.0(7)
C1 N1 C8 113.1(7)
C7 N1 Fe1 106.7(5)
C1 N1 Fe1 106.4(5)
C8 N1 Fe1 106.3(5)
C20 O18 Fe4 118.9(6)
N1 C1 C26 108.5(7)
C3 O20 Fe3 117.7(6)
N2 C2 C4 111.7(8)
O19 C3 O20 123.7(9)
O19 C3 C13 119.1(9)
O20 C3 C13 117.2(8)
O1 C4 C2 112.6(8)
O1 C4 C6 108.0(8)
C2 C4 C6 112.5(9)
C18 O21 Fe2 119.7(6)
N3 C5 C26 111.0(7)
N4 C6 C4 111.7(8)
N1 C7 C10 107.2(7)
N1 C8 C11 111.0(7)
C11 O24 La1 128.9(6)
N3 C9 C12 110.4(8)
O23 C10 O14 123.3(9)
O23 C10 C7 120.4(8)
O14 C10 C7 116.3(8)
O24 C11 O8 124.2(9)
O24 C11 C8 119.9(8)
O8 C11 C8 115.8(8)
O33 C12 O15 121.6(10)
O33 C12 C9 123.0(10)
O15 C12 C9 115.5(8)
N3 C13 C3 111.4(8)
N2 C14 C16 110.4(8)
O4 C15 O3 126.7(10)
O4 C15 C19 118.8(10)
O3 C15 C19 114.4(10)
O26 C16 O9 124.4(9)
O26 C16 C14 118.9(9)
O9 C16 C14 116.3(9)
N2 C17 C20 107.7(8)
O21 C18 O36 125.1(10)
O21 C18 C22 115.2(9)
O36 C18 C22 119.8(10)
O34 C20 O18 125.1(10)
O34 C20 C17 118.7(10)
O18 C20 C17 116.0(9)
N4 C22 C18 112.9(8)
O35 C23 O13 124.5(10)
O35 C23 C24 119.9(9)
O13 C23 C24 115.5(9)
N4 C24 C23 110.7(8)
O16 C25 O5 124.4(9)
O16 C25 C21 119.9(9)
O5 C25 C21 115.6(9)
O2 C26 C5 110.3(8)
O2 C26 C1 108.3(7)
C5 C26 C1 111.2(8)

loop_
_geom_bond_atom_site_label_1
_geom_bond_atom_site_label_2
_geom_bond_distance
La1 O30 2.484(9)
La1 O22 2.543(8)
La1 O25 2.562(7)
La1 O31 2.564(7)
La1 O29 2.574(7)
La1 O24 2.584(7)
La1 O28 2.591(8)
La1 O27 2.598(6)
La1 O32 2.647(8)
Fe1 O7 1.838(7)
Fe1 O8 1.970(7)
Fe1 O14 2.015(6)
Fe1 O2 2.045(6)
Fe1 O16 2.057(7)
Fe1 N1 2.201(7)
Fe2 O6 1.892(6)
Fe2 O13 2.020(8)
Fe2 O4 2.029(8)
Fe2 O1 2.032(7)
Fe2 O21 2.037(7)
Fe2 N4 2.208(8)
Fe3 O6 1.849(7)
Fe3 O3 2.012(7)
Fe3 O2 2.020(6)
Fe3 O20 2.024(6)
Fe3 O15 2.058(7)
Fe3 N3 2.208(7)
Fe4 O7 1.884(7)
Fe4 O9 2.028(7)
Fe4 O1 2.036(8)
Fe4 O5 2.046(7)
Fe4 O18 2.062(7)
Fe4 N2 2.203(8)
O1 C4 1.406(12)
O2 C26 1.427(10)
O3 C15 1.259(12)
O4 C15 1.254(14)
O5 C25 1.284(11)
O8 C11 1.279(11)
O9 C16 1.300(12)
N2 C2 1.459(14)
N2 C14 1.475(13)
N2 C17 1.474(13)
N4 C24 1.447(15)
N4 C22 1.452(13)
N4 C6 1.501(17)
N3 C13 1.454(12)
N3 C9 1.478(12)
N3 C5 1.496(11)
O13 C23 1.300(11)
O14 C10 1.323(10)
O15 C12 1.305(13)
O16 C25 1.231(12)
N1 C7 1.487(12)
N1 C1 1.488(12)
N1 C8 1.491(12)
O18 C20 1.281(13)
O19 C3 1.218(13)
C1 C26 1.525(13)
O20 C3 1.302(12)
C2 C4 1.503(16)
C3 C13 1.504(14)
C4 C6 1.547(15)
O21 C18 1.255(12)
C5 C26 1.501(14)
C7 C10 1.556(13)
C8 C11 1.527(13)
O23 C10 1.207(12)
O24 C11 1.237(11)
O26 C16 1.237(12)
C9 C12 1.514(14)
C12 O33 1.206(12)
C14 C16 1.527(14)
C15 C19 1.526(16)
C17 C20 1.531(14)
O34 C20 1.255(14)
O35 C23 1.247(14)
O36 C18 1.266(14)
C18 C22 1.539(15)
C21 C25 1.485(14)
C23 C24 1.559(15)
